data_7033395
loop_
_publ_author_name
'Khadir, Narjes'
'Boghaei, Davar M.'
'Assoud, Abdeljalil'
'Nascimento, Otaciro R.'
'Nicotina, Amanda'
'Ghivelder, Luis'
'Calvo, Rafael'

_publ_section_title
;
 The structure, magnetism and EPR spectra of a
 (\m-thiophenolato)(\m-pyrazolato-N,N') double bridged dicopper(ii)
 complex.
;
_journal_issue 5
_journal_name_full 'Dalton transactions (Cambridge, England : 2003)'
_journal_page_first 2431
_journal_page_last 2438
_journal_paper_doi 10.1039/c4dt03322a
_journal_volume 44
_journal_year 2015
_chemical_formula_moiety 'C26 H24 Cu2 N4 O3 S2'
_chemical_formula_sum 'C26 H24 Cu2 N4 O3 S2'
_chemical_formula_weight 631.69
_chemical_name_systematic
;
 ?
;
_space_group_crystal_system monoclinic
_space_group_IT_number 14
_space_group_name_Hall '-P 2ybc'
_space_group_name_H-M_alt 'P 1 21/c 1'
_symmetry_space_group_name_Hall '-P 2ybc'
_symmetry_space_group_name_H-M 'P 1 21/c 1'
_atom_sites_solution_hydrogens geom
_audit_block_doi 10.5517/cc1391v9
_audit_creation_method SHELXL-2013
_audit_update_record
;
2014-12-04 deposited with the CCDC.
2014-12-10 downloaded from the CCDC.
;
_cell_angle_alpha 90
_cell_angle_beta 94.823(2)
_cell_angle_gamma 90
_cell_formula_units_Z 4
_cell_length_a 6.9313(2)
_cell_length_b 14.7303(5)
_cell_length_c 24.8075(7)
_cell_measurement_reflns_used 399
_cell_measurement_temperature 296(2)
_cell_measurement_theta_max 30.0
_cell_measurement_theta_min 1.5
_cell_volume 2523.88(13)
_computing_cell_refinement 'SMART, 'Bruker APEX II'
_computing_data_collection 'Bruker Kappa APEX II'
_computing_data_reduction 'SAINT, 'Bruker APEX II'
_computing_molecular_graphics Mercury
_computing_structure_refinement 'SHELXL-2013 (Sheldrick, 2013)'
_computing_structure_solution 'SHELXL-2013 (Sheldrick, 2013)'
_diffrn_ambient_temperature 296(2)
_diffrn_measured_fraction_theta_full 0.977
_diffrn_measured_fraction_theta_max 0.979
_diffrn_measurement_device_type 'Bruker Kappa APEX II'
_diffrn_measurement_method 'Omega and phi scan'
_diffrn_radiation_monochromator graphite
_diffrn_radiation_source 'fine-focus sealed tube'
_diffrn_radiation_type MoK\a
_diffrn_radiation_wavelength 0.71073
_diffrn_reflns_av_R_equivalents 0.0418
_diffrn_reflns_av_sigmaI/netI 0.0678
_diffrn_reflns_av_unetI/netI 0.0678
_diffrn_reflns_Laue_measured_fraction_full 0.977
_diffrn_reflns_Laue_measured_fraction_max 0.979
_diffrn_reflns_limit_h_max 8
_diffrn_reflns_limit_h_min -8
_diffrn_reflns_limit_k_max 18
_diffrn_reflns_limit_k_min 0
_diffrn_reflns_limit_l_max 30
_diffrn_reflns_limit_l_min 0
_diffrn_reflns_number 4866
_diffrn_reflns_point_group_measured_fraction_full 0.977
_diffrn_reflns_point_group_measured_fraction_max 0.979
_diffrn_reflns_theta_full 25.242
_diffrn_reflns_theta_max 25.999
_diffrn_reflns_theta_min 3.710
_diffrn_standards_decay_% 0
_diffrn_standards_interval_time 90
_diffrn_standards_number 3
_exptl_absorpt_coefficient_mu 1.888
_exptl_absorpt_correction_T_max 0.9906
_exptl_absorpt_correction_T_min 0.4581
_exptl_absorpt_correction_type multi-scan
_exptl_absorpt_process_details SADABS
_exptl_crystal_colour red
_exptl_crystal_density_diffrn 1.662
_exptl_crystal_description needle
_exptl_crystal_F_000 1288
_exptl_crystal_preparation 'Magnetic properties'
_exptl_crystal_size_max 0.490
_exptl_crystal_size_mid 0.030
_exptl_crystal_size_min 0.005
_refine_diff_density_max 0.388
_refine_diff_density_min -0.338
_refine_diff_density_rms 0.072
_refine_ls_extinction_method none
_refine_ls_goodness_of_fit_ref 0.996
_refine_ls_hydrogen_treatment constr
_refine_ls_matrix_type full
_refine_ls_number_parameters 334
_refine_ls_number_reflns 4866
_refine_ls_number_restraints 0
_refine_ls_restrained_S_all 0.996
_refine_ls_R_factor_all 0.0906
_refine_ls_R_factor_gt 0.0443
_refine_ls_shift/su_max 0.000
_refine_ls_shift/su_mean 0.000
_refine_ls_structure_factor_coef Fsqd
_refine_ls_weighting_details 'w=1/[\s^2^(Fo^2^)+(0.0420P)^2^] where P=(Fo^2^+2Fc^2^)/3'
_refine_ls_weighting_scheme calc
_refine_ls_wR_factor_gt 0.0824
_refine_ls_wR_factor_ref 0.0938
_reflns_Friedel_coverage 0.000
_reflns_number_gt 3082
_reflns_number_total 4866
_reflns_threshold_expression 'I > 2\s(I)'
_cod_data_source_file c4dt03322a2.cif
_cod_data_source_block Narjes7_0m
_cod_depositor_comments 'Adding full bibliography for 7033395.cif.'
_cod_database_code 7033395
_shelx_space_group_comment
;
The symmetry employed for this shelxl refinement is uniquely defined
by the following loop, which should always be used as a source of
symmetry information in preference to the above space-group names.
They are only intended as comments.
;
_shelx_estimated_absorpt_t_min 0.458
_shelx_estimated_absorpt_t_max 0.991
_shelxl_version_number 2013-4

loop_
_space_group_symop_operation_xyz
'x, y, z'
'-x, y+1/2, -z+1/2'
'-x, -y, -z'
'x, -y-1/2, z-1/2'

loop_
_atom_site_label
_atom_site_type_symbol
_atom_site_fract_x
_atom_site_fract_y
_atom_site_fract_z
_atom_site_U_iso_or_equiv
_atom_site_adp_type
_atom_site_occupancy
_atom_site_site_symmetry_order
_atom_site_calc_flag
_atom_site_refinement_flags_posn
_atom_site_refinement_flags_adp
Cu1 Cu 3.32932(7) 1.04069(3) 0.10814(2) 0.03832(15) Uani 1 1 d . .
Cu2 Cu 3.19618(7) 0.80920(3) 0.13152(2) 0.03718(15) Uani 1 1 d . .
S1 S 3.32866(16) 0.90258(7) 0.07424(4) 0.0431(3) Uani 1 1 d . .
O1 O 3.3903(4) 1.15777(19) 0.13680(11) 0.0520(8) Uani 1 1 d . .
O2 O 3.1981(4) 0.70521(19) 0.17965(11) 0.0468(7) Uani 1 1 d . .
N1 N 3.1441(4) 0.7193(2) 0.07212(12) 0.0342(8) Uani 1 1 d . .
N2 N 3.3131(4) 1.0990(2) 0.03631(12) 0.0334(8) Uani 1 1 d . .
N3 N 3.3267(5) 0.9846(2) 0.17947(12) 0.0401(8) Uani 1 1 d . .
N4 N 3.2695(5) 0.8982(2) 0.18894(12) 0.0386(8) Uani 1 1 d . .
C1 C 3.2192(5) 0.8961(3) 0.00898(14) 0.0304(9) Uani 1 1 d . .
C2 C 3.2142(5) 0.9724(3) -0.02600(14) 0.0305(9) Uani 1 1 d . .
C3 C 3.1659(5) 0.9581(3) -0.08126(14) 0.0356(9) Uani 1 1 d . .
H3A H 3.1641 1.0077 -0.1044 0.043 Uiso 1 1 calc R U
C4 C 3.1205(5) 0.8734(3) -0.10302(15) 0.0368(10) Uani 1 1 d . .
C5 C 3.1097(6) 0.8023(3) -0.06724(15) 0.0372(10) Uani 1 1 d . .
H5A H 3.0706 0.7458 -0.0808 0.045 Uiso 1 1 calc R U
C6 C 3.1551(5) 0.8114(3) -0.01130(14) 0.0315(9) Uani 1 1 d . .
C7 C 3.0885(7) 0.8589(3) -0.16329(15) 0.0524(12) Uani 1 1 d . .
H7A H 3.0591 0.7962 -0.1706 0.079 Uiso 1 1 calc R U
H7B H 3.2036 0.8753 -0.1800 0.079 Uiso 1 1 calc R U
H7C H 2.9825 0.8960 -0.1777 0.079 Uiso 1 1 calc R U
C8 C 3.2595(5) 1.0655(3) -0.01073(15) 0.0342(9) Uani 1 1 d . .
H8A H 3.2483 1.1072 -0.0389 0.041 Uiso 1 1 calc R U
C9 C 3.1299(6) 0.7302(3) 0.02039(16) 0.0384(10) Uani 1 1 d . .
H9A H 3.0987 0.6781 0.0003 0.046 Uiso 1 1 calc R U
C10 C 3.3571(5) 1.1929(3) 0.04317(16) 0.0362(9) Uani 1 1 d . .
C11 C 3.3990(6) 1.2175(3) 0.09801(17) 0.0435(11) Uani 1 1 d . .
C12 C 3.4489(8) 1.3088(3) 0.1086(2) 0.0645(14) Uani 1 1 d . .
H12A H 3.4753 1.3278 0.1442 0.077 Uiso 1 1 calc R U
C13 C 3.4592(8) 1.3696(3) 0.0679(2) 0.0691(15) Uani 1 1 d . .
H13A H 3.4952 1.4292 0.0762 0.083 Uiso 1 1 calc R U
C14 C 3.4172(7) 1.3449(3) 0.0145(2) 0.0598(13) Uani 1 1 d . .
H14A H 3.4235 1.3877 -0.0129 0.072 Uiso 1 1 calc R U
C15 C 3.3659(6) 1.2562(3) 0.00212(17) 0.0468(11) Uani 1 1 d . .
H15A H 3.3372 1.2390 -0.0337 0.056 Uiso 1 1 calc R U
C16 C 3.1085(6) 0.6333(3) 0.09586(16) 0.0399(10) Uani 1 1 d . .
C17 C 3.0355(8) 0.5589(3) 0.0684(2) 0.0719(16) Uani 1 1 d . .
H17A H 3.0069 0.5619 0.0312 0.086 Uiso 1 1 calc R U
C18 C 3.0038(10) 0.4788(4) 0.0957(2) 0.091(2) Uani 1 1 d . .
H18A H 2.9553 0.4280 0.0768 0.109 Uiso 1 1 calc R U
C19 C 3.0447(8) 0.4750(3) 0.1510(2) 0.0668(14) Uani 1 1 d . .
H19A H 3.0264 0.4210 0.1693 0.080 Uiso 1 1 calc R U
C20 C 3.1112(6) 0.5493(3) 0.17899(18) 0.0510(12) Uani 1 1 d . .
H20A H 3.1369 0.5455 0.2163 0.061 Uiso 1 1 calc R U
C21 C 3.1421(6) 0.6313(3) 0.15288(17) 0.0394(10) Uani 1 1 d . .
C22 C 3.3015(6) 0.8826(3) 0.24220(16) 0.0477(11) Uani 1 1 d . .
H22A H 3.2748 0.8285 0.2594 0.057 Uiso 1 1 calc R U
C23 C 3.3802(7) 0.9591(3) 0.26755(18) 0.0615(13) Uani 1 1 d . .
H23A H 3.4159 0.9671 0.3042 0.074 Uiso 1 1 calc R U
C24 C 3.3938(7) 1.0201(3) 0.22690(17) 0.0548(12) Uani 1 1 d . .
H24A H 3.4431 1.0785 0.2315 0.066 Uiso 1 1 calc R U
S2 S 2.69695(17) 0.80144(9) 0.16378(5) 0.0592(4) Uani 1 1 d . .
O3 O 2.8546(4) 0.82580(19) 0.12881(11) 0.0503(8) Uani 1 1 d . .
C25 C 2.6488(8) 0.6840(4) 0.1542(3) 0.0856(18) Uani 1 1 d . .
H25A H 2.5883 0.6742 0.1184 0.128 Uiso 1 1 calc R U
H25B H 2.5639 0.6637 0.1804 0.128 Uiso 1 1 calc R U
H25C H 2.7681 0.6507 0.1586 0.128 Uiso 1 1 calc R U
C27 C 2.8022(9) 0.7959(5) 0.2309(2) 0.104(2) Uani 1 1 d . .
H27A H 2.8386 0.8558 0.2431 0.156 Uiso 1 1 calc R U
H27B H 2.9149 0.7578 0.2323 0.156 Uiso 1 1 calc R U
H27C H 2.7104 0.7711 0.2538 0.156 Uiso 1 1 calc R U

loop_
_atom_site_aniso_label
_atom_site_aniso_U_11
_atom_site_aniso_U_22
_atom_site_aniso_U_33
_atom_site_aniso_U_23
_atom_site_aniso_U_13
_atom_site_aniso_U_12
Cu1 0.0456(3) 0.0421(3) 0.0268(3) -0.0017(2) 0.0001(2) -0.0020(2)
Cu2 0.0454(3) 0.0402(3) 0.0257(3) 0.0000(2) 0.0015(2) 0.0003(2)
S1 0.0572(7) 0.0447(7) 0.0265(6) 0.0007(5) -0.0015(5) -0.0077(5)
O1 0.078(2) 0.0453(19) 0.0316(17) -0.0019(14) -0.0040(15) -0.0096(15)
O2 0.062(2) 0.0471(19) 0.0305(16) 0.0068(14) -0.0011(13) 0.0041(15)
N1 0.041(2) 0.0355(19) 0.0264(18) 0.0009(15) 0.0056(14) -0.0002(14)
N2 0.0296(18) 0.038(2) 0.0321(19) 0.0002(15) 0.0004(14) -0.0011(14)
N3 0.055(2) 0.040(2) 0.0243(18) -0.0027(15) 0.0001(16) 0.0015(17)
N4 0.044(2) 0.046(2) 0.0257(18) 0.0019(16) 0.0024(15) 0.0001(16)
C1 0.026(2) 0.044(2) 0.0215(19) -0.0012(18) 0.0029(15) -0.0024(17)
C2 0.029(2) 0.035(2) 0.028(2) 0.0018(17) 0.0026(16) 0.0030(17)
C3 0.038(2) 0.047(3) 0.022(2) 0.0083(19) 0.0014(17) -0.0010(19)
C4 0.039(2) 0.045(3) 0.026(2) -0.002(2) -0.0019(17) 0.0021(19)
C5 0.045(2) 0.035(2) 0.031(2) -0.0055(19) 0.0024(18) -0.0008(19)
C6 0.032(2) 0.038(2) 0.024(2) 0.0002(18) 0.0014(16) 0.0012(18)
C7 0.069(3) 0.062(3) 0.025(2) -0.001(2) -0.004(2) -0.001(2)
C8 0.030(2) 0.045(3) 0.027(2) 0.0060(19) -0.0001(16) 0.0009(18)
C9 0.046(3) 0.037(2) 0.032(2) -0.0007(19) 0.0023(18) -0.0009(19)
C10 0.029(2) 0.035(2) 0.044(2) -0.002(2) 0.0023(18) -0.0025(18)
C11 0.046(3) 0.044(3) 0.040(3) -0.007(2) -0.002(2) -0.004(2)
C12 0.091(4) 0.052(3) 0.049(3) -0.011(3) -0.006(3) -0.015(3)
C13 0.097(4) 0.040(3) 0.068(4) -0.006(3) -0.003(3) -0.016(3)
C14 0.071(3) 0.046(3) 0.061(3) 0.010(3) 0.002(3) -0.006(2)
C15 0.055(3) 0.043(3) 0.043(3) 0.002(2) 0.006(2) -0.004(2)
C16 0.052(3) 0.034(2) 0.035(2) 0.003(2) 0.0103(19) 0.001(2)
C17 0.132(5) 0.046(3) 0.038(3) 0.000(2) 0.007(3) -0.015(3)
C18 0.175(6) 0.045(3) 0.051(4) -0.001(3) 0.003(4) -0.029(3)
C19 0.107(4) 0.038(3) 0.057(3) 0.011(3) 0.015(3) -0.001(3)
C20 0.064(3) 0.049(3) 0.041(3) 0.011(2) 0.009(2) 0.006(2)
C21 0.039(2) 0.040(3) 0.041(3) 0.005(2) 0.0088(19) 0.0098(19)
C22 0.064(3) 0.051(3) 0.027(2) 0.005(2) 0.003(2) 0.000(2)
C23 0.094(4) 0.059(3) 0.029(2) -0.001(2) -0.005(2) -0.010(3)
C24 0.075(3) 0.054(3) 0.034(3) -0.010(2) -0.005(2) 0.000(2)
S2 0.0458(7) 0.0842(10) 0.0484(7) 0.0191(7) 0.0088(6) 0.0207(6)
O3 0.0465(18) 0.062(2) 0.0427(17) 0.0130(15) 0.0053(14) 0.0044(15)
C25 0.058(3) 0.095(5) 0.105(5) 0.031(4) 0.015(3) -0.010(3)
C27 0.089(5) 0.182(7) 0.042(3) 0.015(4) 0.010(3) 0.013(4)

loop_
_atom_type_symbol
_atom_type_description
_atom_type_scat_dispersion_real
_atom_type_scat_dispersion_imag
_atom_type_scat_source
C C 0.0033 0.0016 'International Tables Vol C Tables 4.2.6.8 and 6.1.1.4'
H H 0.0000 0.0000 'International Tables Vol C Tables 4.2.6.8 and 6.1.1.4'
N N 0.0061 0.0033 'International Tables Vol C Tables 4.2.6.8 and 6.1.1.4'
O O 0.0106 0.0060 'International Tables Vol C Tables 4.2.6.8 and 6.1.1.4'
S S 0.1246 0.1234 'International Tables Vol C Tables 4.2.6.8 and 6.1.1.4'
Cu Cu 0.3201 1.2651 'International Tables Vol C Tables 4.2.6.8 and 6.1.1.4'

loop_
_geom_angle_atom_site_label_1
_geom_angle_atom_site_label_2
_geom_angle_atom_site_label_3
_geom_angle
O1 Cu1 N3 93.63(13)
O1 Cu1 N2 86.36(13)
N3 Cu1 N2 176.11(13)
O1 Cu1 S1 167.27(10)
N3 Cu1 S1 87.45(10)
N2 Cu1 S1 93.41(10)
O2 Cu2 N4 95.29(13)
O2 Cu2 N1 85.52(12)
N4 Cu2 N1 175.42(13)
O2 Cu2 S1 153.70(9)
N4 Cu2 S1 87.44(10)
N1 Cu2 S1 89.85(9)
O2 Cu2 O3 93.10(11)
N4 Cu2 O3 98.50(12)
N1 Cu2 O3 85.95(11)
S1 Cu2 O3 112.41(7)
C1 S1 Cu1 113.23(14)
C1 S1 Cu2 112.98(13)
Cu1 S1 Cu2 108.32(5)
C11 O1 Cu1 110.9(2)
C21 O2 Cu2 110.8(2)
C9 N1 C16 121.3(3)
C9 N1 Cu2 130.4(3)
C16 N1 Cu2 108.2(2)
C8 N2 C10 121.5(3)
C8 N2 Cu1 129.7(3)
C10 N2 Cu1 108.7(2)
C24 N3 N4 107.4(3)
C24 N3 Cu1 127.2(3)
N4 N3 Cu1 125.2(2)
C22 N4 N3 107.7(3)
C22 N4 Cu2 127.6(3)
N3 N4 Cu2 124.0(2)
C6 C1 C2 119.6(3)
C6 C1 S1 119.0(3)
C2 C1 S1 121.0(3)
C3 C2 C1 118.1(3)
C3 C2 C8 115.3(3)
C1 C2 C8 126.6(3)
C4 C3 C2 123.0(4)
C4 C3 H3A 118.5
C2 C3 H3A 118.5
C5 C4 C3 117.1(3)
C5 C4 C7 121.3(4)
C3 C4 C7 121.6(4)
C4 C5 C6 123.0(4)
C4 C5 H5A 118.5
C6 C5 H5A 118.5
C5 C6 C1 118.5(3)
C5 C6 C9 115.5(3)
C1 C6 C9 126.0(3)
C4 C7 H7A 109.5
C4 C7 H7B 109.5
H7A C7 H7B 109.5
C4 C7 H7C 109.5
H7A C7 H7C 109.5
H7B C7 H7C 109.5
N2 C8 C2 129.6(4)
N2 C8 H8A 115.2
C2 C8 H8A 115.2
N1 C9 C6 129.8(4)
N1 C9 H9A 115.1
C6 C9 H9A 115.1
C15 C10 C11 121.1(4)
C15 C10 N2 126.0(4)
C11 C10 N2 112.8(4)
O1 C11 C12 122.1(4)
O1 C11 C10 121.2(4)
C12 C11 C10 116.8(4)
C13 C12 C11 121.4(5)
C13 C12 H12A 119.3
C11 C12 H12A 119.3
C12 C13 C14 121.3(5)
C12 C13 H13A 119.3
C14 C13 H13A 119.3
C13 C14 C15 119.4(5)
C13 C14 H14A 120.3
C15 C14 H14A 120.3
C14 C15 C10 119.9(4)
C14 C15 H15A 120.0
C10 C15 H15A 120.0
C17 C16 C21 120.4(4)
C17 C16 N1 125.2(4)
C21 C16 N1 114.3(4)
C16 C17 C18 120.5(5)
C16 C17 H17A 119.7
C18 C17 H17A 119.7
C19 C18 C17 119.4(5)
C19 C18 H18A 120.3
C17 C18 H18A 120.3
C20 C19 C18 120.7(4)
C20 C19 H19A 119.7
C18 C19 H19A 119.7
C19 C20 C21 121.3(4)
C19 C20 H20A 119.3
C21 C20 H20A 119.3
O2 C21 C20 122.1(4)
O2 C21 C16 120.3(4)
C20 C21 C16 117.6(4)
N4 C22 C23 109.6(4)
N4 C22 H22A 125.2
C23 C22 H22A 125.2
C24 C23 C22 104.5(4)
C24 C23 H23A 127.7
C22 C23 H23A 127.7
N3 C24 C23 110.8(4)
N3 C24 H24A 124.6
C23 C24 H24A 124.6
O3 S2 C27 107.1(2)
O3 S2 C25 107.2(2)
C27 S2 C25 98.0(3)
S2 O3 Cu2 137.25(16)
S2 C25 H25A 109.5
S2 C25 H25B 109.5
H25A C25 H25B 109.5
S2 C25 H25C 109.5
H25A C25 H25C 109.5
H25B C25 H25C 109.5
S2 C27 H27A 109.5
S2 C27 H27B 109.5
H27A C27 H27B 109.5
S2 C27 H27C 109.5
H27A C27 H27C 109.5
H27B C27 H27C 109.5

loop_
_geom_bond_atom_site_label_1
_geom_bond_atom_site_label_2
_geom_bond_distance
Cu1 O1 1.899(3)
Cu1 N3 1.954(3)
Cu1 N2 1.973(3)
Cu1 S1 2.2012(12)
Cu2 O2 1.942(3)
Cu2 N4 1.971(3)
Cu2 N1 1.991(3)
Cu2 S1 2.2301(12)
Cu2 O3 2.375(3)
S1 C1 1.732(4)
O1 C11 1.309(5)
O2 C21 1.316(5)
N1 C9 1.289(4)
N1 C16 1.428(5)
N2 C8 1.293(4)
N2 C10 1.424(5)
N3 C24 1.334(5)
N3 N4 1.360(4)
N4 C22 1.341(5)
C1 C6 1.404(5)
C1 C2 1.418(5)
C2 C3 1.400(5)
C2 C8 1.450(5)
C3 C4 1.385(5)
C3 H3A 0.9300
C4 C5 1.379(5)
C4 C7 1.508(5)
C5 C6 1.403(5)
C5 H5A 0.9300
C6 C9 1.449(5)
C7 H7A 0.9600
C7 H7B 0.9600
C7 H7C 0.9600
C8 H8A 0.9300
C9 H9A 0.9300
C10 C15 1.386(5)
C10 C11 1.414(5)
C11 C12 1.409(6)
C12 C13 1.355(7)
C12 H12A 0.9300
C13 C14 1.382(6)
C13 H13A 0.9300
C14 C15 1.382(6)
C14 H14A 0.9300
C15 H15A 0.9300
C16 C17 1.365(6)
C16 C21 1.414(5)
C17 C18 1.386(6)
C17 H17A 0.9300
C18 C19 1.380(7)
C18 H18A 0.9300
C19 C20 1.354(6)
C19 H19A 0.9300
C20 C21 1.396(6)
C20 H20A 0.9300
C22 C23 1.380(6)
C22 H22A 0.9300
C23 C24 1.360(6)
C23 H23A 0.9300
C24 H24A 0.9300
S2 O3 1.495(3)
S2 C27 1.763(5)
S2 C25 1.774(6)
C25 H25A 0.9600
C25 H25B 0.9600
C25 H25C 0.9600
C27 H27A 0.9600
C27 H27B 0.9600
C27 H27C 0.9600

loop_
_geom_hbond_atom_site_label_D
_geom_hbond_atom_site_label_H
_geom_hbond_atom_site_label_A
_geom_hbond_distance_DH
_geom_hbond_distance_HA
_geom_hbond_distance_DA
_geom_hbond_angle_DHA
_geom_hbond_site_symmetry_A
C8 H8A O3 0.93 2.49 3.373(5) 159.5 3_;75
C25 H25B O2 0.96 2.61 3.253(6) 124.9 1_455
C27 H27B O2 0.96 2.57 3.394(7) 144.3 .
